data_7239024
loop_
_publ_author_name
'Ye, Junwei'
'Zhang, Xiangdong'
'Deng, Dai'
'Ning, Guiling'
'Liu, Tianqing'
'Zhuang, Meiling'
'Yang, Lijian'
'Gong, Weitao'
'Lin, Yuan'

_publ_section_title
;
 Selective C--C bond cleavage of cyclopentadiene rings assisted by ferric
 chloride to synthesize water-soluble pyrylium salts
;
_journal_issue 22
_journal_name_full 'RSC Advances'
_journal_page_first 8232
_journal_paper_doi 10.1039/c3ra41274a
_journal_volume 3
_journal_year 2013
_chemical_formula_sum 'C23 H17 Cl4 Fe O'
_chemical_formula_weight 507.02
_space_group_IT_number 60
_space_group_name_Hall '-P 2n 2ab'
_space_group_name_H-M_alt 'P b c n'
_symmetry_cell_setting orthorhombic
_symmetry_space_group_name_H-M 'P b c n'
_atom_sites_solution_hydrogens geom
_atom_sites_solution_primary direct
_atom_sites_solution_secondary difmap
_audit_creation_method SHELXL-97
_cell_angle_alpha 90.00
_cell_angle_beta 90.00
_cell_angle_gamma 90.00
_cell_formula_units_Z 4
_cell_length_a 10.949(2)
_cell_length_b 17.190(3)
_cell_length_c 12.099(2)
_cell_measurement_reflns_used 2600
_cell_measurement_temperature 293(2)
_cell_measurement_theta_max 27.45
_cell_measurement_theta_min 3.37
_cell_volume 2277.2(7)
_computing_cell_refinement 'SAINT (Bruker, 1997)'
_computing_data_collection 'SMART (Bruker, 1997)'
_computing_data_reduction SAINT
_computing_molecular_graphics SHELXTL
_computing_publication_material SHELXTL
_computing_structure_refinement SHELXTL
_computing_structure_solution 'SHELXTL (Bruker, 1997)'
_diffrn_ambient_temperature 293(2)
_diffrn_detector_area_resol_mean 'Bruker SMART CCD area-detector'
_diffrn_measured_fraction_theta_full 0.997
_diffrn_measured_fraction_theta_max 0.997
_diffrn_measurement_device_type 'CCD area detector'
_diffrn_measurement_method '\f and \w scans'
_diffrn_radiation_monochromator graphite
_diffrn_radiation_source 'fine-focus sealed tube'
_diffrn_radiation_type MoK\a
_diffrn_radiation_wavelength 0.71073
_diffrn_reflns_av_R_equivalents 0.1030
_diffrn_reflns_av_sigmaI/netI 0.0547
_diffrn_reflns_limit_h_max 14
_diffrn_reflns_limit_h_min -14
_diffrn_reflns_limit_k_max 22
_diffrn_reflns_limit_k_min -22
_diffrn_reflns_limit_l_max 13
_diffrn_reflns_limit_l_min -15
_diffrn_reflns_number 20725
_diffrn_reflns_theta_full 27.45
_diffrn_reflns_theta_max 27.45
_diffrn_reflns_theta_min 3.37
_diffrn_standards_number 0
_exptl_absorpt_coefficient_mu 1.143
_exptl_absorpt_correction_T_max 0.9916
_exptl_absorpt_correction_T_min 0.9840
_exptl_absorpt_correction_type empirical
_exptl_absorpt_process_details '(SADABS; Sheldrick, 1996)'
_exptl_crystal_colour yellow
_exptl_crystal_density_diffrn 1.479
_exptl_crystal_density_meas ?
_exptl_crystal_density_method 'not measured'
_exptl_crystal_description block
_exptl_crystal_F_000 1028
_exptl_crystal_size_max 0.25
_exptl_crystal_size_mid 0.19
_exptl_crystal_size_min 0.18
_refine_diff_density_max 0.329
_refine_diff_density_min -0.341
_refine_diff_density_rms 0.052
_refine_ls_extinction_method none
_refine_ls_goodness_of_fit_ref 1.000
_refine_ls_hydrogen_treatment constr
_refine_ls_matrix_type full
_refine_ls_number_parameters 134
_refine_ls_number_reflns 2600
_refine_ls_number_restraints 0
_refine_ls_restrained_S_all 1.000
_refine_ls_R_factor_all 0.1538
_refine_ls_R_factor_gt 0.0765
_refine_ls_shift/su_max 0.000
_refine_ls_shift/su_mean 0.000
_refine_ls_structure_factor_coef Fsqd
_refine_ls_weighting_details 'calc w=1/[\s^2^(Fo^2^)+(0.0977P)^2^+1.3017P] where P=(Fo^2^+2Fc^2^)/3'
_refine_ls_weighting_scheme calc
_refine_ls_wR_factor_gt 0.1697
_refine_ls_wR_factor_ref 0.2092
_reflns_number_gt 1366
_reflns_number_total 2600
_reflns_threshold_expression >2sigma(I)
_cod_data_source_file c3ra41274a.txt
_cod_data_source_block 3a
_cod_depositor_comments
;
The following automatic conversions were performed:

data item '_exptl_crystal_density_meas' value 'not measured' was
changed to '?' -- the value is perceived as not measured.

Automatic conversion script
Id: cif_fix_values 6909 2019-04-08 15:41:33Z antanas 
;
_cod_original_cell_volume 2277.2(8)
_cod_original_sg_symbol_H-M 'Pbcn '
_cod_database_code 7239024

loop_
_symmetry_equiv_pos_as_xyz
'x, y, z'
'-x+1/2, -y+1/2, z+1/2'
'-x, y, -z+1/2'
'x+1/2, -y+1/2, -z'
'-x, -y, -z'
'x-1/2, y-1/2, -z-1/2'
'x, -y, z-1/2'
'-x-1/2, y-1/2, z'

loop_
_atom_site_label
_atom_site_type_symbol
_atom_site_fract_x
_atom_site_fract_y
_atom_site_fract_z
_atom_site_U_iso_or_equiv
_atom_site_adp_type
_atom_site_occupancy
_atom_site_symmetry_multiplicity
_atom_site_calc_flag
_atom_site_refinement_flags
Fe1 Fe 0.0000 0.29017(5) 0.2500 0.0597(4) Uani 1 2 d S
Cl2 Cl 0.12871(18) 0.21824(9) 0.15708(16) 0.1057(7) Uani 1 1 d .
Cl1 Cl 0.10000(17) 0.36379(13) 0.36292(15) 0.1170(7) Uani 1 1 d .
O1 O 1.0000 0.9807(3) 0.2500 0.0712(13) Uani 1 2 d S
C3 C 1.0000 0.8217(5) 0.2500 0.0696(19) Uani 1 2 d S
C2 C 0.9370(4) 0.8658(3) 0.1723(4) 0.0621(13) Uani 1 1 d .
H2 H 0.8921 0.8394 0.1189 0.074 Uiso 1 1 calc R
C1 C 0.9369(4) 0.9432(3) 0.1693(4) 0.0626(13) Uani 1 1 d .
C10 C 1.0000 0.7378(5) 0.2500 0.0684(19) Uani 1 2 d S
C4 C 0.8746(4) 0.9937(3) 0.0921(4) 0.0588(12) Uani 1 1 d .
C9 C 0.8217(4) 0.9620(3) -0.0028(4) 0.0711(14) Uani 1 1 d .
H9 H 0.8241 0.9086 -0.0148 0.085 Uiso 1 1 calc R
C8 C 0.7647(5) 1.0112(4) -0.0801(5) 0.0858(18) Uani 1 1 d .
H8 H 0.7285 0.9912 -0.1436 0.103 Uiso 1 1 calc R
C5 C 0.8699(5) 1.0721(4) 0.1063(6) 0.0859(17) Uani 1 1 d .
H5 H 0.9056 1.0936 0.1690 0.103 Uiso 1 1 calc R
C13 C 1.0000 0.5761(6) 0.2500 0.091(2) Uani 1 2 d S
H13 H 1.0000 0.5220 0.2500 0.109 Uiso 1 2 calc SR
C7 C 0.7642(6) 1.0900(5) -0.0590(7) 0.099(2) Uani 1 1 d .
H7 H 0.7276 1.1235 -0.1095 0.118 Uiso 1 1 calc R
C11 C 0.9868(6) 0.6954(4) 0.1519(5) 0.0867(18) Uani 1 1 d .
H11 H 0.9770 0.7217 0.0853 0.104 Uiso 1 1 calc R
C6 C 0.8155(7) 1.1197(4) 0.0329(7) 0.107(2) Uani 1 1 d .
H6 H 0.8134 1.1730 0.0457 0.128 Uiso 1 1 calc R
C12 C 0.9882(6) 0.6153(4) 0.1530(6) 0.0954(19) Uani 1 1 d .
H12 H 0.9810 0.5878 0.0871 0.114 Uiso 1 1 calc R

loop_
_atom_site_aniso_label
_atom_site_aniso_U_11
_atom_site_aniso_U_22
_atom_site_aniso_U_33
_atom_site_aniso_U_23
_atom_site_aniso_U_13
_atom_site_aniso_U_12
Fe1 0.0671(7) 0.0522(6) 0.0597(6) 0.000 0.0008(5) 0.000
Cl2 0.1241(14) 0.0703(10) 0.1228(13) -0.0022(9) 0.0467(11) 0.0152(9)
Cl1 0.1068(13) 0.1475(18) 0.0966(12) -0.0360(11) -0.0114(10) -0.0326(12)
O1 0.061(3) 0.080(3) 0.072(3) 0.000 0.002(3) 0.000
C3 0.054(4) 0.095(5) 0.060(4) 0.000 0.007(4) 0.000
C2 0.058(3) 0.067(4) 0.061(3) -0.001(3) -0.002(2) 0.003(3)
C1 0.043(2) 0.090(4) 0.054(3) -0.008(3) 0.000(2) 0.000(3)
C10 0.063(4) 0.070(5) 0.071(5) 0.000 -0.002(4) 0.000
C4 0.051(3) 0.060(3) 0.066(3) -0.008(2) 0.007(2) -0.001(2)
C9 0.065(3) 0.075(4) 0.073(3) -0.002(3) 0.006(3) -0.005(3)
C8 0.062(3) 0.125(6) 0.070(3) 0.011(4) -0.003(3) -0.015(4)
C5 0.079(4) 0.070(4) 0.109(4) -0.003(4) 0.000(3) 0.006(3)
C13 0.090(6) 0.078(6) 0.104(7) 0.000 0.000(5) 0.000
C7 0.071(4) 0.107(6) 0.118(6) 0.042(5) 0.010(4) 0.019(4)
C11 0.095(4) 0.104(5) 0.062(3) 0.000(3) -0.009(3) 0.000(4)
C6 0.103(5) 0.078(5) 0.140(7) 0.001(5) 0.008(5) 0.008(4)
C12 0.114(5) 0.082(4) 0.091(4) -0.012(3) 0.001(4) -0.002(4)

loop_
_atom_type_symbol
_atom_type_description
_atom_type_scat_dispersion_real
_atom_type_scat_dispersion_imag
_atom_type_scat_source
C C 0.0033 0.0016 'International Tables Vol C Tables 4.2.6.8 and 6.1.1.4'
H H 0.0000 0.0000 'International Tables Vol C Tables 4.2.6.8 and 6.1.1.4'
O O 0.0106 0.0060 'International Tables Vol C Tables 4.2.6.8 and 6.1.1.4'
Cl Cl 0.1484 0.1585 'International Tables Vol C Tables 4.2.6.8 and 6.1.1.4'
Fe Fe 0.3463 0.8444 'International Tables Vol C Tables 4.2.6.8 and 6.1.1.4'

loop_
_geom_angle_atom_site_label_1
_geom_angle_atom_site_label_2
_geom_angle_atom_site_label_3
_geom_angle
_geom_angle_site_symmetry_1
_geom_angle_site_symmetry_3
Cl1 Fe1 Cl1 108.29(13) . 3
Cl1 Fe1 Cl2 109.44(8) . 3
Cl1 Fe1 Cl2 109.26(8) 3 3
Cl1 Fe1 Cl2 109.26(8) . .
Cl1 Fe1 Cl2 109.44(8) 3 .
Cl2 Fe1 Cl2 111.11(10) 3 .
C1 O1 C1 123.4(6) . 3_755
C2 C3 C2 114.0(7) 3_755 .
C2 C3 C10 123.0(4) 3_755 .
C2 C3 C10 123.0(4) . .
C1 C2 C3 124.3(5) . .
C1 C2 H2 117.8 . .
C3 C2 H2 117.8 . .
C2 C1 O1 117.0(5) . .
C2 C1 C4 128.2(5) . .
O1 C1 C4 114.8(5) . .
C11 C10 C11 117.3(8) . 3_755
C11 C10 C3 121.3(4) . .
C11 C10 C3 121.3(4) 3_755 .
C5 C4 C9 118.4(5) . .
C5 C4 C1 122.0(5) . .
C9 C4 C1 119.5(5) . .
C4 C9 C8 119.8(6) . .
C4 C9 H9 120.1 . .
C8 C9 H9 120.1 . .
C7 C8 C9 118.0(6) . .
C7 C8 H8 121.0 . .
C9 C8 H8 121.0 . .
C6 C5 C4 122.3(7) . .
C6 C5 H5 118.8 . .
C4 C5 H5 118.8 . .
C12 C13 C12 120.6(9) 3_755 .
C12 C13 H13 119.7 3_755 .
C12 C13 H13 119.7 . .
C6 C7 C8 121.5(7) . .
C6 C7 H7 119.2 . .
C8 C7 H7 119.2 . .
C12 C11 C10 120.7(6) . .
C12 C11 H11 119.6 . .
C10 C11 H11 119.6 . .
C7 C6 C5 120.0(7) . .
C7 C6 H6 120.0 . .
C5 C6 H6 120.0 . .
C13 C12 C11 120.3(7) . .
C13 C12 H12 119.9 . .
C11 C12 H12 119.9 . .

loop_
_geom_bond_atom_site_label_1
_geom_bond_atom_site_label_2
_geom_bond_distance
_geom_bond_site_symmetry_2
Fe1 Cl1 2.1603(17) .
Fe1 Cl1 2.1603(17) 3
Fe1 Cl2 2.1861(17) 3
Fe1 Cl2 2.1861(17) .
O1 C1 1.359(5) .
O1 C1 1.359(5) 3_755
C3 C2 1.390(7) 3_755
C3 C2 1.390(7) .
C3 C10 1.443(11) .
C2 C1 1.331(7) .
C2 H2 0.9300 .
C1 C4 1.446(7) .
C10 C11 1.399(7) .
C10 C11 1.399(7) 3_755
C4 C5 1.360(7) .
C4 C9 1.395(7) .
C9 C8 1.407(8) .
C9 H9 0.9300 .
C8 C7 1.379(10) .
C8 H8 0.9300 .
C5 C6 1.347(9) .
C5 H5 0.9300 .
C13 C12 1.359(8) 3_755
C13 C12 1.359(8) .
C13 H13 0.9300 .
C7 C6 1.346(10) .
C7 H7 0.9300 .
C11 C12 1.378(8) .
C11 H11 0.9300 .
C6 H6 0.9300 .
C12 H12 0.9300 .
